data_4511492
loop_
_publ_author_name
'Chen, Wen-Tong'
'Wang, Ming-Sheng'
'Cai, Li-Zhen'
'Xu, Gang'
'Akitsu, Takashiro'
'Akita-Tanaka, Motoko'
Guo,
'Huang, Jin-Shun'

_publ_section_title
;
 An Effective Approach to Layered Structures of Hybrid Prussian Blue
 Complexes:&#x2009; Monolayered
 [Sm(DMF)2(H2O)3(\m-CN)3M(CN)3]n&#x00B7;nH2O and Bilayered
 [Sm(DMF)(H2O)3(\m-CN)4M(CN)2]n&#x00B7;nH2O (M = Fe, Co)
;
_journal_issue 8
_journal_name_full 'Crystal Growth &amp; Design'
_journal_page_first 1738
_journal_paper_doi 10.1021/cg060199c
_journal_volume 6
_journal_year 2006
_chemical_formula_moiety 'Sm(DMF)2(H2O)3Co(CN)6\\times H2O'
_chemical_formula_sum 'C12 H22 Co N8 O6 Sm'
_chemical_formula_weight 583.66
_chemical_melting_point ?
_chemical_name_common 'Sm(DMF)2(H2O)3Co(CN)6\\times H2O'
_chemical_name_systematic 'Sm(DMF)2(H2O)3Co(CN)6\\times H2O'
_space_group_IT_number 2
_symmetry_cell_setting triclinic
_symmetry_space_group_name_Hall '-P 1'
_symmetry_space_group_name_H-M 'P -1'
_atom_sites_solution_hydrogens geom
_atom_sites_solution_primary direct
_atom_sites_solution_secondary difmap
_audit_creation_method SHELXL-97
_cell_angle_alpha 94.084(4)
_cell_angle_beta 100.419(2)
_cell_angle_gamma 101.136(4)
_cell_formula_units_Z 2
_cell_length_a 7.601(3)
_cell_length_b 9.118(3)
_cell_length_c 16.151(6)
_cell_measurement_temperature 293(2)
_cell_volume 1073.6(7)
_computing_cell_refinement 'CrystalClear (Rigaku Corp., 2002)'
_computing_data_collection 'CrystalClear (Rigaku Corp., 2002)'
_computing_data_reduction 'CrystalClear (Rigaku Corp., 2002)'
_computing_publication_material 'Siemens SHELXTL^TM^ 5'
_computing_structure_refinement 'Siemens SHELXTL^TM^ 5'
_computing_structure_solution 'Siemens SHELXTL^TM^ 5'
_diffrn_ambient_temperature 293(2)
_diffrn_measured_fraction_theta_full 0.977
_diffrn_measured_fraction_theta_max 0.977
_diffrn_measurement_device_type 'Rigaku Mercury CCD'
_diffrn_measurement_method \w
_diffrn_radiation_monochromator graphite
_diffrn_radiation_source 'rotating-anode generator'
_diffrn_radiation_type MoK\a
_diffrn_radiation_wavelength 0.71073
_diffrn_reflns_av_R_equivalents 0.0417
_diffrn_reflns_av_sigmaI/netI 0.0767
_diffrn_reflns_limit_h_max 9
_diffrn_reflns_limit_h_min -9
_diffrn_reflns_limit_k_max 10
_diffrn_reflns_limit_k_min -9
_diffrn_reflns_limit_l_max 19
_diffrn_reflns_limit_l_min -17
_diffrn_reflns_number 6702
_diffrn_reflns_theta_full 25.03
_diffrn_reflns_theta_max 25.03
_diffrn_reflns_theta_min 4.16
_exptl_absorpt_coefficient_mu 3.523
_exptl_absorpt_correction_T_max 1.0000
_exptl_absorpt_correction_T_min 0.6881
_exptl_absorpt_correction_type multi-scan
_exptl_absorpt_process_details 'Sphere (Rigaku CrystalClear)'
_exptl_crystal_colour Colorless
_exptl_crystal_density_diffrn 1.805
_exptl_crystal_density_meas ?
_exptl_crystal_density_method 'not measured'
_exptl_crystal_description Prism
_exptl_crystal_F_000 574
_exptl_crystal_size_max 0.40
_exptl_crystal_size_mid 0.17
_exptl_crystal_size_min 0.10
_refine_diff_density_max 1.753
_refine_diff_density_min -1.264
_refine_diff_density_rms 0.156
_refine_ls_extinction_coef 0
_refine_ls_extinction_method none
_refine_ls_goodness_of_fit_ref 0.993
_refine_ls_hydrogen_treatment mixed
_refine_ls_matrix_type full
_refine_ls_number_parameters 257
_refine_ls_number_reflns 3689
_refine_ls_number_restraints 1
_refine_ls_restrained_S_all 0.992
_refine_ls_R_factor_all 0.0425
_refine_ls_R_factor_gt 0.0370
_refine_ls_shift/su_max 0.003
_refine_ls_shift/su_mean 0.000
_refine_ls_structure_factor_coef Fsqd
_refine_ls_weighting_details 'calc w=1/[\s^2^(Fo^2^)+(0.0259P)^2^+0.0000P] where P=(Fo^2^+2Fc^2^)/3'
_refine_ls_weighting_scheme calc
_refine_ls_wR_factor_gt 0.0837
_refine_ls_wR_factor_ref 0.0857
_reflns_number_gt 3182
_reflns_number_total 3689
_reflns_threshold_expression >2sigma(I)
_cod_data_source_file cg060199csi20060406_060643.cif
_cod_data_source_block 2
_cod_depositor_comments
;
 Replacing the "&#x00A1;&#x00A4;" substring with the "\\times " substring in
 the values of the _chemical_formula_moiety, _chemical_name_common and
 _chemical_name_systematic data items.

 Antanas Vaitkus,
 2017-03-29

The following automatic conversions were performed:

'_chemical_melting_point' value 'not measured' was changed to '?' -
the value is undefined or not
given.

'_exptl_absorpt_correction_type' value 'Multi-scan' changed
to 'multi-scan' according to
/usr/data/users/saulius/automatic-downloads/retrospective/ACS/lib/dictionaries/cif_core.dic
dictionary named 'cif_core.dic' version 2.4.2 from 2011-04-26.

Automatic conversion script
Id: cif_fix_values 2281 2013-09-26 08:29:07Z andrius 

The following automatic conversions were performed:

'_exptl_crystal_density_meas' value 'not measured' was changed to '?'
- the value is perceived as not measured.

Automatic conversion script
Id: cif_fix_values 3008 2015-01-20 13:52:24Z robertas 
;
_cod_original_cell_volume 1073.7(6)
_cod_original_sg_symbol_H-M P-1
_cod_database_code 4511492

loop_
_symmetry_equiv_pos_as_xyz
'x, y, z'
'-x, -y, -z'

loop_
_atom_site_label
_atom_site_type_symbol
_atom_site_fract_x
_atom_site_fract_y
_atom_site_fract_z
_atom_site_U_iso_or_equiv
_atom_site_adp_type
_atom_site_occupancy
_atom_site_symmetry_multiplicity
_atom_site_calc_flag
_atom_site_refinement_flags
Sm1 Sm 0.959181(17) 0.703732(14) 0.741717(9) 0.01695(4) Uani 1 1 d .
Co1 Co 0.34786(4) 0.25085(4) 0.72857(2) 0.01633(9) Uani 1 1 d .
C1 C 0.4074(4) 0.2767(3) 0.84985(19) 0.0283(8) Uani 1 1 d .
C2 C 0.2912(4) 0.2314(3) 0.60889(19) 0.0248(8) Uani 1 1 d .
C3 C 0.1939(4) 0.3913(3) 0.73138(17) 0.0230(7) Uani 1 1 d .
C4 C 0.4908(3) 0.1002(3) 0.72378(17) 0.0237(7) Uani 1 1 d .
C5 C 0.1514(3) 0.0900(3) 0.73184(17) 0.0188(7) Uani 1 1 d .
C6 C 0.5575(4) 0.4040(3) 0.72770(18) 0.0222(7) Uani 1 1 d .
N1 N 0.4425(4) 0.2994(3) 0.9204(2) 0.0528(10) Uani 1 1 d .
N2 N 0.2600(4) 0.2166(3) 0.53686(17) 0.0407(8) Uani 1 1 d .
N3 N 0.0976(3) 0.4752(2) 0.73417(16) 0.0306(7) Uani 1 1 d .
N4 N 0.5617(3) 0.0032(3) 0.72237(18) 0.0412(8) Uani 1 1 d .
N5 N 0.0464(3) -0.0164(2) 0.73547(16) 0.0293(7) Uani 1 1 d .
N6 N 0.6866(3) 0.4925(2) 0.73005(16) 0.0305(7) Uani 1 1 d .
O11 O 1.0120(3) 0.6606(2) 0.88584(13) 0.0376(6) Uani 1 1 d .
C11 C 0.9932(4) 0.6696(4) 0.9595(2) 0.0384(9) Uani 1 1 d .
H11A H 0.9066 0.5942 0.9741 0.046 Uiso 1 1 calc R
N11 N 1.0833(4) 0.7750(3) 1.02006(17) 0.0434(8) Uani 1 1 d .
C12 C 1.2165(6) 0.9007(4) 1.0032(3) 0.0641(14) Uani 1 1 d .
H12A H 1.2209 0.8920 0.9441 0.096 Uiso 1 1 calc R
H12B H 1.3349 0.8999 1.0360 0.096 Uiso 1 1 calc R
H12C H 1.1817 0.9932 1.0184 0.096 Uiso 1 1 calc R
C13 C 1.0580(6) 0.7713(6) 1.1079(2) 0.0863(18) Uani 1 1 d .
H13A H 0.9672 0.6841 1.1116 0.129 Uiso 1 1 calc R
H13B H 1.0185 0.8602 1.1256 0.129 Uiso 1 1 calc R
H13C H 1.1717 0.7671 1.1440 0.129 Uiso 1 1 calc R
O21 O 1.0842(3) 0.7127(2) 0.62031(13) 0.0357(6) Uani 1 1 d .
C21 C 1.1317(4) 0.7905(3) 0.56422(19) 0.0313(8) Uani 1 1 d .
H21A H 1.1091 0.8871 0.5643 0.038 Uiso 1 1 calc R
N21 N 1.2121(3) 0.7422(3) 0.50521(15) 0.0313(7) Uani 1 1 d .
C22 C 1.2552(5) 0.5962(4) 0.5043(2) 0.0538(11) Uani 1 1 d .
H22A H 1.2212 0.5495 0.5522 0.081 Uiso 1 1 calc R
H22B H 1.3842 0.6055 0.5072 0.081 Uiso 1 1 calc R
H22C H 1.1890 0.5355 0.4530 0.081 Uiso 1 1 calc R
C23 C 1.2522(5) 0.8344(4) 0.4380(2) 0.0541(11) Uani 1 1 d .
H23A H 1.2162 0.9286 0.4472 0.081 Uiso 1 1 calc R
H23B H 1.1858 0.7828 0.3843 0.081 Uiso 1 1 calc R
H23C H 1.3811 0.8525 0.4384 0.081 Uiso 1 1 calc R
O1W O 0.7191(3) 0.7623(2) 0.63233(13) 0.0366(6) Uani 1 1 d .
H1WA H 0.7587 0.8413 0.6143 0.055 Uiso 1 1 calc R
O2W O 1.2891(3) 0.7937(2) 0.79930(14) 0.0380(6) Uani 1 1 d .
H2WA H 1.3270 0.7320 0.8285 0.057 Uiso 1 1 calc R
O3W O 0.7607(2) 0.8223(2) 0.81622(13) 0.0305(5) Uani 1 1 d .
H3WA H 0.6992 0.7589 0.8388 0.046 Uiso 1 1 calc R
O4W O 0.5237(3) 0.6549(2) 0.90458(14) 0.0391(6) Uani 1 1 d D
H4WA H 0.509(3) 0.5523(6) 0.8954(18) 0.035(8) Uiso 1 1 d D

loop_
_atom_site_aniso_label
_atom_site_aniso_U_11
_atom_site_aniso_U_22
_atom_site_aniso_U_33
_atom_site_aniso_U_23
_atom_site_aniso_U_13
_atom_site_aniso_U_12
Sm1 0.01836(6) 0.01352(6) 0.01927(7) -0.00014(5) 0.00522(5) 0.00341(5)
Co1 0.01842(15) 0.01180(15) 0.01892(17) 0.00056(14) 0.00464(14) 0.00305(13)
C1 0.0275(13) 0.0238(14) 0.0340(16) 0.0051(12) 0.0092(12) 0.0030(11)
C2 0.0225(12) 0.0172(12) 0.0361(16) 0.0041(12) 0.0072(12) 0.0062(10)
C3 0.0266(13) 0.0191(13) 0.0204(13) 0.0010(11) 0.0058(11) -0.0033(11)
C4 0.0238(12) 0.0255(13) 0.0266(14) 0.0119(11) 0.0122(11) 0.0072(11)
C5 0.0246(12) 0.0129(11) 0.0199(13) -0.0016(11) 0.0053(11) 0.0069(10)
C6 0.0250(13) 0.0166(12) 0.0250(14) 0.0014(11) 0.0039(11) 0.0054(10)
N1 0.0611(18) 0.0550(17) 0.0365(17) 0.0010(14) -0.0012(15) 0.0096(15)
N2 0.0477(14) 0.0508(15) 0.0249(14) -0.0004(12) 0.0032(12) 0.0190(12)
N3 0.0367(12) 0.0226(11) 0.0385(14) 0.0058(11) 0.0137(11) 0.0140(10)
N4 0.0385(12) 0.0321(12) 0.0641(17) 0.0193(12) 0.0219(12) 0.0184(10)
N5 0.0276(11) 0.0169(11) 0.0442(15) -0.0004(11) 0.0096(11) 0.0054(9)
N6 0.0280(12) 0.0220(12) 0.0403(14) 0.0065(11) 0.0073(11) 0.0007(10)
O11 0.0485(11) 0.0444(11) 0.0226(11) 0.0026(9) 0.0052(9) 0.0183(9)
C11 0.0400(15) 0.0473(17) 0.0333(17) 0.0119(14) 0.0065(14) 0.0199(13)
N11 0.0461(14) 0.0566(16) 0.0272(14) -0.0097(13) 0.0068(12) 0.0158(13)
C12 0.067(2) 0.058(2) 0.058(2) -0.023(2) 0.016(2) -0.004(2)
C13 0.080(3) 0.156(4) 0.0233(19) 0.004(2) 0.0162(19) 0.024(3)
O21 0.0484(11) 0.0366(11) 0.0310(10) 0.0060(9) 0.0233(9) 0.0157(9)
C21 0.0387(14) 0.0245(14) 0.0357(16) 0.0023(13) 0.0163(13) 0.0106(12)
N21 0.0348(12) 0.0339(13) 0.0271(13) 0.0021(11) 0.0128(10) 0.0059(10)
C22 0.0693(19) 0.0389(18) 0.066(2) -0.0046(17) 0.0410(16) 0.0218(15)
C23 0.071(2) 0.057(2) 0.0398(18) 0.0059(17) 0.0329(16) 0.0072(19)
O1W 0.0356(10) 0.0432(11) 0.0317(11) 0.0143(9) 0.0020(9) 0.0108(9)
O2W 0.0226(9) 0.0400(10) 0.0512(13) 0.0204(10) 0.0021(9) 0.0056(8)
O3W 0.0332(9) 0.0279(10) 0.0370(11) 0.0041(9) 0.0182(8) 0.0121(8)
O4W 0.0476(12) 0.0365(11) 0.0348(12) 0.0102(9) 0.0102(10) 0.0088(9)

loop_
_atom_type_symbol
_atom_type_description
_atom_type_scat_dispersion_real
_atom_type_scat_dispersion_imag
_atom_type_scat_source
C C 0.0033 0.0016 'International Tables Vol C Tables 4.2.6.8 and 6.1.1.4'
H H 0.0000 0.0000 'International Tables Vol C Tables 4.2.6.8 and 6.1.1.4'
N N 0.0061 0.0033 'International Tables Vol C Tables 4.2.6.8 and 6.1.1.4'
O O 0.0106 0.0060 'International Tables Vol C Tables 4.2.6.8 and 6.1.1.4'
Co Co 0.3494 0.9721 'International Tables Vol C Tables 4.2.6.8 and 6.1.1.4'
Sm Sm -0.1638 3.4418 'International Tables Vol C Tables 4.2.6.8 and 6.1.1.4'

loop_
_geom_angle_atom_site_label_1
_geom_angle_atom_site_label_2
_geom_angle_atom_site_label_3
_geom_angle
_geom_angle_site_symmetry_1
_geom_angle_site_symmetry_3
O21 Sm1 O11 144.41(8) . .
O21 Sm1 O3W 141.76(7) . .
O11 Sm1 O3W 70.05(7) . .
O21 Sm1 O1W 75.40(8) . .
O11 Sm1 O1W 140.17(8) . .
O3W Sm1 O1W 73.19(7) . .
O21 Sm1 O2W 77.18(7) . .
O11 Sm1 O2W 72.61(7) . .
O3W Sm1 O2W 114.42(7) . .
O1W Sm1 O2W 138.80(7) . .
O21 Sm1 N6 113.60(8) . .
O11 Sm1 N6 83.42(8) . .
O3W Sm1 N6 78.10(8) . .
O1W Sm1 N6 74.44(8) . .
O2W Sm1 N6 145.75(7) . .
O21 Sm1 N3 74.77(8) . 1_655
O11 Sm1 N3 79.26(8) . 1_655
O3W Sm1 N3 142.56(7) . 1_655
O1W Sm1 N3 125.73(7) . 1_655
O2W Sm1 N3 74.26(7) . 1_655
N6 Sm1 N3 77.55(8) . 1_655
O21 Sm1 N5 78.55(8) . 1_665
O11 Sm1 N5 107.74(8) . 1_665
O3W Sm1 N5 72.49(8) . 1_665
O1W Sm1 N5 74.49(7) . 1_665
O2W Sm1 N5 70.35(7) . 1_665
N6 Sm1 N5 142.06(8) . 1_665
N3 Sm1 N5 139.41(8) 1_655 1_665
C2 Co1 C5 91.46(11) . .
C2 Co1 C3 89.56(12) . .
C5 Co1 C3 91.07(11) . .
C2 Co1 C6 89.81(11) . .
C5 Co1 C6 175.97(12) . .
C3 Co1 C6 92.77(12) . .
C2 Co1 C4 89.50(12) . .
C5 Co1 C4 85.79(11) . .
C3 Co1 C4 176.70(11) . .
C6 Co1 C4 90.40(12) . .
C2 Co1 C1 178.34(11) . .
C5 Co1 C1 89.90(11) . .
C3 Co1 C1 89.46(12) . .
C6 Co1 C1 88.90(12) . .
C4 Co1 C1 91.55(12) . .
N1 C1 Co1 176.4(3) . .
N2 C2 Co1 178.0(3) . .
N3 C3 Co1 178.5(3) . .
N4 C4 Co1 173.9(2) . .
N5 C5 Co1 172.7(2) . .
N6 C6 Co1 176.9(3) . .
C3 N3 Sm1 166.0(2) . 1_455
C5 N5 Sm1 151.4(2) . 1_445
C6 N6 Sm1 175.0(2) . .
C11 O11 Sm1 156.8(2) . .
O11 C11 N11 126.4(3) . .
O11 C11 H11A 116.8 . .
N11 C11 H11A 116.8 . .
C11 N11 C12 121.1(3) . .
C11 N11 C13 122.2(3) . .
C12 N11 C13 116.7(3) . .
N11 C12 H12A 109.5 . .
N11 C12 H12B 109.5 . .
H12A C12 H12B 109.5 . .
N11 C12 H12C 109.5 . .
H12A C12 H12C 109.5 . .
H12B C12 H12C 109.5 . .
N11 C13 H13A 109.5 . .
N11 C13 H13B 109.5 . .
H13A C13 H13B 109.5 . .
N11 C13 H13C 109.5 . .
H13A C13 H13C 109.5 . .
H13B C13 H13C 109.5 . .
C21 O21 Sm1 146.5(2) . .
O21 C21 N21 123.2(3) . .
O21 C21 H21A 118.4 . .
N21 C21 H21A 118.4 . .
C21 N21 C22 120.4(3) . .
C21 N21 C23 120.5(3) . .
C22 N21 C23 119.1(3) . .
N21 C22 H22A 109.5 . .
N21 C22 H22B 109.5 . .
H22A C22 H22B 109.5 . .
N21 C22 H22C 109.5 . .
H22A C22 H22C 109.5 . .
H22B C22 H22C 109.5 . .
N21 C23 H23A 109.5 . .
N21 C23 H23B 109.5 . .
H23A C23 H23B 109.5 . .
N21 C23 H23C 109.5 . .
H23A C23 H23C 109.5 . .
H23B C23 H23C 109.5 . .
Sm1 O1W H1WA 109.5 . .
Sm1 O2W H2WA 109.5 . .
Sm1 O3W H3WA 109.5 . .
O4W O4W H4WA 0(10) 1 .

loop_
_geom_bond_atom_site_label_1
_geom_bond_atom_site_label_2
_geom_bond_distance
_geom_bond_site_symmetry_2
Sm1 O21 2.328(2) .
Sm1 O11 2.364(2) .
Sm1 O3W 2.448(2) .
Sm1 O1W 2.466(2) .
Sm1 O2W 2.466(2) .
Sm1 N6 2.511(2) .
Sm1 N3 2.514(2) 1_655
Sm1 N5 2.523(2) 1_665
Co1 C2 1.891(3) .
Co1 C5 1.891(2) .
Co1 C3 1.898(3) .
Co1 C6 1.908(3) .
Co1 C4 1.914(3) .
Co1 C1 1.916(3) .
C1 N1 1.117(4) .
C2 N2 1.137(4) .
C3 N3 1.161(4) .
C4 N4 1.122(4) .
C5 N5 1.144(3) .
C6 N6 1.136(3) .
N3 Sm1 2.514(2) 1_455
N5 Sm1 2.523(2) 1_445
O11 C11 1.223(4) .
C11 N11 1.311(4) .
C11 H11A 0.9300 .
N11 C12 1.452(5) .
N11 C13 1.467(5) .
C12 H12A 0.9600 .
C12 H12B 0.9600 .
C12 H12C 0.9600 .
C13 H13A 0.9600 .
C13 H13B 0.9600 .
C13 H13C 0.9600 .
O21 C21 1.251(4) .
C21 N21 1.315(4) .
C21 H21A 0.9300 .
N21 C22 1.431(4) .
N21 C23 1.459(4) .
C22 H22A 0.9600 .
C22 H22B 0.9600 .
C22 H22C 0.9600 .
C23 H23A 0.9600 .
C23 H23B 0.9600 .
C23 H23C 0.9600 .
O1W H1WA 0.8200 .
O2W H2WA 0.8200 .
O3W H3WA 0.8200 .
O4W O4W 0.000(5) 1
O4W H4WA 0.918(6) .

loop_
_geom_hbond_atom_site_label_D
_geom_hbond_atom_site_label_H
_geom_hbond_atom_site_label_A
_geom_hbond_distance_DH
_geom_hbond_distance_HA
_geom_hbond_distance_DA
_geom_hbond_angle_DHA
_geom_hbond_site_symmetry_A
O1W H1WA N2 0.82 2.43 2.784(4) 106.8 2_666
O1W H1WA N5 0.82 2.70 3.020(3) 105.2 1_665
O2W H2WA N3 0.82 2.79 3.006(3) 97.1 1_655
O2W H2WA O4W 0.82 2.03 2.784(3) 153.6 1_655
O3W H3WA O4W 0.82 1.99 2.791(3) 163.7 1
